data_4307883
loop_
_publ_author_name
'Jos\'e S\'anchez Costa'
'Kristian Lappalainen'
'Graham de Ruiter'
'Manuel Quesada'
'Jinkui Tang'
'Ilpo Mutikainen'
'Urho Turpeinen'
'C. Matthias Grunert'
'Philipp G\"utlich'
'Hanane Zhor Lazar'
'Jean-Fran\,cois L\'etard'
'Patrick Gamez'
'Jan Reedijk'

_publ_section_title
;
Remarkable Steric Effects and Influence of Monodentate Axial Ligands L on
the Spin-Crossover Properties of trans-[FeII(N4ligand)L] Complexes
;
_journal_name_full 'Inorganic Chemistry'
_journal_page_first 4079
_journal_page_last 4089
_journal_paper_doi 10.1021/ic0624017
_journal_volume 46
_journal_year 2007
_chemical_formula_sum 'C20 H16 Fe N8 S2'
_chemical_formula_weight 488.38
_chemical_name_systematic
; 
 ? 
;
_space_group_IT_number 14
_symmetry_cell_setting monoclinic
_symmetry_space_group_name_Hall '-P 2yn'
_symmetry_space_group_name_H-M 'P 1 21/n 1'
_atom_sites_solution_hydrogens geom
_atom_sites_solution_primary direct
_atom_sites_solution_secondary difmap
_audit_creation_method SHELXL-97
_cell_angle_alpha 90.00
_cell_angle_beta 118.13(3)
_cell_angle_gamma 90.00
_cell_formula_units_Z 4
_cell_length_a 14.477(3)
_cell_length_b 10.635(2)
_cell_length_c 15.577(3)
_cell_measurement_reflns_used 240
_cell_measurement_temperature 173(2)
_cell_measurement_theta_max 18.50
_cell_measurement_theta_min 2.45
_cell_volume 2115.0(9)
_computing_cell_refinement 'COLLECT (Nonius, 2002)'
_computing_data_collection 'COLLECT (Nonius, 2002)'
_computing_data_reduction 'COLLECT (Nonius, 2002)'
_computing_molecular_graphics 'SHELXTL (Sheldrick, 1990)'
_computing_publication_material 'SHELXTL (Sheldrick, 1990)'
_computing_structure_refinement 'SHELXL97 (Sheldrick, 1997)'
_computing_structure_solution 'SHELXS97 (Sheldrick, 1990)'
_diffrn_ambient_temperature 173(2)
_diffrn_measured_fraction_theta_full 0.961
_diffrn_measured_fraction_theta_max 0.961
_diffrn_measurement_device_type KappaCCD
_diffrn_measurement_method CCD
_diffrn_radiation_monochromator graphite
_diffrn_radiation_source 'fine-focus sealed tube'
_diffrn_radiation_type MoK\a
_diffrn_radiation_wavelength 0.71073
_diffrn_reflns_av_R_equivalents 0.1124
_diffrn_reflns_av_sigmaI/netI 0.0973
_diffrn_reflns_limit_h_max 19
_diffrn_reflns_limit_h_min -19
_diffrn_reflns_limit_k_max 13
_diffrn_reflns_limit_k_min -13
_diffrn_reflns_limit_l_max 18
_diffrn_reflns_limit_l_min -20
_diffrn_reflns_number 29317
_diffrn_reflns_theta_full 27.86
_diffrn_reflns_theta_max 27.86
_diffrn_reflns_theta_min 2.42
_exptl_absorpt_coefficient_mu 0.936
_exptl_absorpt_correction_T_max 0.9815
_exptl_absorpt_correction_T_min 0.9289
_exptl_absorpt_correction_type multi-scan
_exptl_absorpt_process_details 'SADABS (Sheldrick, 1996)'
_exptl_crystal_colour red
_exptl_crystal_density_diffrn 1.534
_exptl_crystal_density_method 'not measured'
_exptl_crystal_description needle
_exptl_crystal_F_000 1000
_exptl_crystal_size_max 0.08
_exptl_crystal_size_mid 0.04
_exptl_crystal_size_min 0.02
_refine_diff_density_max 0.734
_refine_diff_density_min -0.665
_refine_diff_density_rms 0.102
_refine_ls_extinction_method none
_refine_ls_goodness_of_fit_ref 1.025
_refine_ls_hydrogen_treatment constr
_refine_ls_matrix_type full
_refine_ls_number_parameters 314
_refine_ls_number_reflns 4845
_refine_ls_number_restraints 0
_refine_ls_restrained_S_all 1.025
_refine_ls_R_factor_all 0.1403
_refine_ls_R_factor_gt 0.0668
_refine_ls_shift/su_max 0.000
_refine_ls_shift/su_mean 0.000
_refine_ls_structure_factor_coef Fsqd
_refine_ls_weighting_details 'calc w=1/[\s^2^(Fo^2^)+(0.1047P)^2^+0.3167P] where P=(Fo^2^+2Fc^2^)/3'
_refine_ls_weighting_scheme calc
_refine_ls_wR_factor_gt 0.1609
_refine_ls_wR_factor_ref 0.1961
_reflns_number_gt 2699
_reflns_number_total 4845
_reflns_threshold_expression >2sigma(I)
_cod_data_source_file ic0624017-file003.cif
_cod_data_source_block kpl500
_cod_original_cell_volume 2115.0(7)
_cod_database_code 4307883

loop_
_symmetry_equiv_pos_as_xyz
'x, y, z'
'-x+1/2, y+1/2, -z+1/2'
'-x, -y, -z'
'x-1/2, -y-1/2, z-1/2'

loop_
_atom_site_label
_atom_site_type_symbol
_atom_site_fract_x
_atom_site_fract_y
_atom_site_fract_z
_atom_site_U_iso_or_equiv
_atom_site_adp_type
_atom_site_occupancy
_atom_site_symmetry_multiplicity
_atom_site_calc_flag
_atom_site_refinement_flags
_atom_site_disorder_assembly
_atom_site_disorder_group
Fe1 Fe -0.00165(5) 0.21170(8) 0.70949(5) 0.0283(3) Uani 0.90 1 d P A 1
N11 N -0.1390(3) 0.0992(4) 0.6449(3) 0.0357(10) Uani 0.90 1 d P A 1
N12 N -0.2320(3) 0.1530(4) 0.5941(3) 0.0314(9) Uani 0.90 1 d P A 1
C13 C -0.3076(4) 0.0693(5) 0.5775(4) 0.0392(13) Uani 0.90 1 d P A 1
H13A H -0.3805 0.0863 0.5421 0.047 Uiso 0.90 1 calc PR A 1
C14 C -0.2653(4) -0.0437(5) 0.6183(4) 0.0440(13) Uani 0.90 1 d P A 1
H14A H -0.3010 -0.1187 0.6180 0.053 Uiso 0.90 1 calc PR A 1
C15 C -0.1607(4) -0.0246(5) 0.6593(4) 0.0440(14) Uani 0.90 1 d P A 1
H15A H -0.1091 -0.0869 0.6932 0.053 Uiso 0.90 1 calc PR A 1
C16 C -0.2415(3) 0.2809(4) 0.5540(3) 0.0299(11) Uani 0.90 1 d P A 1
H16A H -0.3167 0.2980 0.5110 0.036 Uiso 0.90 1 calc PR A 1
H16B H -0.2064 0.2818 0.5128 0.036 Uiso 0.90 1 calc PR A 1
N21 N -0.0947(3) 0.3837(3) 0.6821(3) 0.0284(9) Uani 0.90 1 d P A 1
C22 C -0.0451(3) 0.4808(4) 0.7441(3) 0.0312(11) Uani 0.90 1 d P A 1
C23 C -0.0996(4) 0.5832(4) 0.7532(4) 0.0358(12) Uani 0.90 1 d P A 1
H23A H -0.0636 0.6493 0.7975 0.043 Uiso 0.90 1 calc PR A 1
C24 C -0.2062(4) 0.5870(5) 0.6970(4) 0.0414(13) Uani 0.90 1 d P A 1
H24A H -0.2454 0.6552 0.7025 0.050 Uiso 0.90 1 calc PR A 1
C25 C -0.2562(4) 0.4896(5) 0.6316(3) 0.0372(12) Uani 0.90 1 d P A 1
H25A H -0.3298 0.4923 0.5908 0.045 Uiso 0.90 1 calc PR A 1
C26 C -0.1977(3) 0.3871(4) 0.6257(3) 0.0278(11) Uani 0.90 1 d P A 1
N31 N 0.1227(3) 0.0817(4) 0.7839(3) 0.0361(10) Uani 0.90 1 d P A 1
N32 N 0.2225(3) 0.1169(3) 0.8145(2) 0.0274(9) Uani 0.90 1 d P A 1
C33 C 0.2881(4) 0.0332(4) 0.8799(3) 0.0323(11) Uani 0.90 1 d P A 1
H33A H 0.3624 0.0384 0.9119 0.039 Uiso 0.90 1 calc PR A 1
C34 C 0.2305(4) -0.0612(4) 0.8932(3) 0.0361(12) Uani 0.90 1 d P A 1
H34A H 0.2565 -0.1322 0.9348 0.043 Uiso 0.90 1 calc PR A 1
C35 C 0.1296(4) -0.0310(5) 0.8345(4) 0.0416(13) Uani 0.90 1 d P A 1
H35A H 0.0713 -0.0789 0.8280 0.050 Uiso 0.90 1 calc PR A 1
C36 C 0.2473(3) 0.2365(4) 0.7807(3) 0.0252(10) Uani 0.90 1 d P A 1
H36A H 0.2126 0.2361 0.7086 0.030 Uiso 0.90 1 calc PR A 1
H36B H 0.3239 0.2404 0.8042 0.030 Uiso 0.90 1 calc PR A 1
N41 N 0.1106(3) 0.3666(4) 0.7781(2) 0.0266(9) Uani 0.90 1 d P A 1
C42 C 0.0696(4) 0.4717(4) 0.7964(3) 0.0337(11) Uani 0.90 1 d P A 1
C43 C 0.1351(4) 0.5642(4) 0.8568(3) 0.0348(12) Uani 0.90 1 d P A 1
H43A H 0.1063 0.6381 0.8690 0.042 Uiso 0.90 1 calc PR A 1
C44 C 0.2405(4) 0.5493(4) 0.8986(3) 0.0324(12) Uani 0.90 1 d P A 1
H44A H 0.2858 0.6101 0.9433 0.039 Uiso 0.90 1 calc PR A 1
C45 C 0.2815(4) 0.4441(4) 0.8753(3) 0.0296(11) Uani 0.90 1 d P A 1
H45A H 0.3551 0.4345 0.9011 0.036 Uiso 0.90 1 calc PR A 1
C46 C 0.2140(3) 0.3541(4) 0.8142(3) 0.0220(9) Uani 0.90 1 d P A 1
N1 N 0.0108(3) 0.2185(4) 0.5796(3) 0.0382(10) Uani 0.90 1 d P A 1
C1 C 0.0202(5) 0.2471(8) 0.5121(4) 0.0375(15) Uani 0.90 1 d P A 1
S1 S 0.03535(16) 0.2855(2) 0.41730(14) 0.0457(5) Uani 0.90 1 d P A 1
N2 N -0.0161(3) 0.2054(4) 0.8443(3) 0.0351(10) Uani 0.90 1 d P A 1
C2 C -0.0209(3) 0.2034(4) 0.9154(4) 0.0278(10) Uani 0.90 1 d P A 1
S2 S -0.02559(11) 0.19631(17) 1.01937(10) 0.0425(4) Uani 0.90 1 d P A 1
Fe1A Fe 0.0017(4) 0.3056(6) 0.7157(4) 0.0240(13) Uani 0.10 1 d P B 2
N1A N 0.010(3) 0.300(4) 0.581(2) 0.039(6) Uiso 0.10 1 d PG B 2
C1A C 0.030(4) 0.257(7) 0.5229(17) 0.039(6) Uiso 0.10 1 d PG B 2
S1A S 0.0281(16) 0.216(2) 0.4178(16) 0.064(6) Uani 0.10 1 d PG B 2
N2A N -0.012(3) 0.291(4) 0.8425(17) 0.039(6) Uiso 0.10 1 d PG B 2
C2A C -0.021(3) 0.276(3) 0.9109(19) 0.039(6) Uiso 0.10 1 d PG B 2
S2A S -0.0268(15) 0.2918(18) 1.0154(12) 0.070(5) Uani 0.10 1 d PG B 2

loop_
_atom_site_aniso_label
_atom_site_aniso_U_11
_atom_site_aniso_U_22
_atom_site_aniso_U_33
_atom_site_aniso_U_23
_atom_site_aniso_U_13
_atom_site_aniso_U_12
Fe1 0.0248(4) 0.0325(5) 0.0239(4) 0.0027(3) 0.0083(3) 0.0011(3)
N11 0.042(3) 0.028(2) 0.040(2) 0.0086(19) 0.023(2) 0.0069(19)
N12 0.030(2) 0.034(2) 0.030(2) -0.0087(18) 0.0147(18) -0.0006(18)
C13 0.041(3) 0.037(3) 0.044(3) -0.013(2) 0.023(3) -0.010(2)
C14 0.052(3) 0.034(3) 0.046(3) 0.001(3) 0.023(3) -0.005(3)
C15 0.047(3) 0.033(3) 0.050(3) -0.005(3) 0.020(3) 0.002(2)
C16 0.020(2) 0.040(3) 0.023(2) 0.007(2) 0.0042(18) 0.004(2)
N21 0.030(2) 0.032(2) 0.0217(19) -0.0009(17) 0.0114(17) -0.0022(17)
C22 0.028(3) 0.033(3) 0.028(2) 0.004(2) 0.009(2) -0.001(2)
C23 0.038(3) 0.028(3) 0.043(3) -0.001(2) 0.020(2) 0.003(2)
C24 0.049(3) 0.031(3) 0.043(3) 0.006(2) 0.021(3) 0.013(2)
C25 0.035(3) 0.049(3) 0.028(3) 0.014(2) 0.015(2) 0.011(2)
C26 0.033(3) 0.025(3) 0.022(2) 0.0108(19) 0.010(2) 0.008(2)
N31 0.031(2) 0.042(3) 0.033(2) 0.0015(19) 0.0130(18) -0.0092(19)
N32 0.030(2) 0.030(2) 0.0216(19) -0.0021(17) 0.0112(16) 0.0021(17)
C33 0.034(3) 0.028(3) 0.027(2) -0.006(2) 0.008(2) 0.011(2)
C34 0.049(3) 0.021(3) 0.030(3) 0.005(2) 0.012(2) 0.011(2)
C35 0.045(3) 0.036(3) 0.043(3) 0.005(3) 0.020(3) 0.003(2)
C36 0.016(2) 0.036(3) 0.021(2) 0.0027(19) 0.0073(18) -0.0002(18)
N41 0.028(2) 0.033(2) 0.0210(19) 0.0052(17) 0.0132(16) 0.0059(17)
C42 0.038(3) 0.033(3) 0.027(2) 0.003(2) 0.013(2) -0.005(2)
C43 0.037(3) 0.028(3) 0.032(3) -0.001(2) 0.010(2) -0.004(2)
C44 0.038(3) 0.028(3) 0.023(2) -0.001(2) 0.007(2) -0.011(2)
C45 0.028(2) 0.033(3) 0.024(2) 0.007(2) 0.008(2) -0.001(2)
C46 0.021(2) 0.027(2) 0.018(2) 0.0074(19) 0.0090(18) 0.0034(19)
N1 0.035(2) 0.046(3) 0.030(2) 0.005(2) 0.0124(19) 0.000(2)
C1 0.019(3) 0.052(4) 0.031(3) -0.003(3) 0.004(2) -0.001(2)
S1 0.0332(9) 0.0740(15) 0.0293(8) 0.0065(10) 0.0142(6) -0.0021(11)
N2 0.034(2) 0.044(3) 0.027(2) 0.007(2) 0.0148(19) 0.000(2)
C2 0.017(2) 0.029(3) 0.032(3) 0.001(2) 0.0070(19) 0.002(2)
S2 0.0438(8) 0.0564(11) 0.0316(7) -0.0072(7) 0.0213(6) -0.0077(7)
Fe1A 0.032(3) 0.014(4) 0.026(3) -0.003(3) 0.013(3) 0.006(3)
S1A 0.037(9) 0.096(17) 0.060(11) 0.020(13) 0.022(8) -0.006(12)
S2A 0.109(14) 0.057(11) 0.067(11) 0.017(9) 0.061(10) 0.039(10)

loop_
_atom_type_symbol
_atom_type_description
_atom_type_scat_dispersion_real
_atom_type_scat_dispersion_imag
_atom_type_scat_source
C C 0.0033 0.0016 'International Tables Vol C Tables 4.2.6.8 and 6.1.1.4'
H H 0.0000 0.0000 'International Tables Vol C Tables 4.2.6.8 and 6.1.1.4'
N N 0.0061 0.0033 'International Tables Vol C Tables 4.2.6.8 and 6.1.1.4'
S S 0.1246 0.1234 'International Tables Vol C Tables 4.2.6.8 and 6.1.1.4'
Fe Fe 0.3463 0.8444 'International Tables Vol C Tables 4.2.6.8 and 6.1.1.4'

loop_
_geom_angle_atom_site_label_1
_geom_angle_atom_site_label_2
_geom_angle_atom_site_label_3
_geom_angle
_geom_angle_site_symmetry_1
_geom_angle_site_symmetry_3
_geom_angle_publ_flag
N1 Fe1 N11 92.82(16) . . ?
N1 Fe1 N31 96.42(16) . . ?
N11 Fe1 N31 104.73(15) . . ?
N1 Fe1 N21 96.16(15) . . ?
N11 Fe1 N21 91.47(14) . . ?
N31 Fe1 N21 158.91(15) . . ?
N1 Fe1 N41 93.58(15) . . ?
N11 Fe1 N41 164.19(15) . . ?
N31 Fe1 N41 88.89(14) . . ?
N21 Fe1 N41 73.49(14) . . ?
N1 Fe1 N2 179.46(16) . . ?
N11 Fe1 N2 86.90(16) . . ?
N31 Fe1 N2 84.10(16) . . ?
N21 Fe1 N2 83.39(15) . . ?
N41 Fe1 N2 86.57(15) . . ?
N12 N11 C15 105.2(4) . . ?
N12 N11 Fe1 119.9(3) . . ?
C15 N11 Fe1 133.3(3) . . ?
N11 N12 C13 109.6(4) . . ?
N11 N12 C16 121.1(4) . . ?
C13 N12 C16 128.8(4) . . ?
N12 C13 C14 110.5(5) . . ?
N12 C13 H13A 124.8 . . ?
C14 C13 H13A 124.8 . . ?
C15 C14 C13 104.2(5) . . ?
C15 C14 H14A 127.9 . . ?
C13 C14 H14A 127.9 . . ?
C14 C15 N11 110.6(5) . . ?
C14 C15 H15A 124.7 . . ?
N11 C15 H15A 124.7 . . ?
N12 C16 C26 117.1(3) . . ?
N12 C16 H16A 108.0 . . ?
C26 C16 H16A 108.0 . . ?
N12 C16 H16B 108.0 . . ?
C26 C16 H16B 108.0 . . ?
H16A C16 H16B 107.3 . . ?
C26 N21 C22 120.0(4) . . ?
C26 N21 Fe1 123.2(3) . . ?
C22 N21 Fe1 115.1(3) . . ?
N21 C22 C23 122.0(4) . . ?
N21 C22 C42 115.0(4) . . ?
C23 C22 C42 122.9(4) . . ?
C24 C23 C22 118.8(5) . . ?
C24 C23 H23A 120.6 . . ?
C22 C23 H23A 120.6 . . ?
C23 C24 C25 119.1(5) . . ?
C23 C24 H24A 120.5 . . ?
C25 C24 H24A 120.5 . . ?
C24 C25 C26 120.1(4) . . ?
C24 C25 H25A 119.9 . . ?
C26 C25 H25A 119.9 . . ?
N21 C26 C25 120.0(4) . . ?
N21 C26 C16 114.9(4) . . ?
C25 C26 C16 125.0(4) . . ?
N32 N31 C35 104.9(4) . . ?
N32 N31 Fe1 120.2(3) . . ?
C35 N31 Fe1 132.5(3) . . ?
N31 N32 C33 109.9(4) . . ?
N31 N32 C36 120.9(3) . . ?
C33 N32 C36 129.2(4) . . ?
N32 C33 C34 109.5(4) . . ?
N32 C33 H33A 125.3 . . ?
C34 C33 H33A 125.3 . . ?
C35 C34 C33 105.3(4) . . ?
C35 C34 H34A 127.4 . . ?
C33 C34 H34A 127.4 . . ?
C34 C35 N31 110.5(5) . . ?
C34 C35 H35A 124.7 . . ?
N31 C35 H35A 124.7 . . ?
N32 C36 C46 114.4(4) . . ?
N32 C36 H36A 108.7 . . ?
C46 C36 H36A 108.7 . . ?
N32 C36 H36B 108.7 . . ?
C46 C36 H36B 108.7 . . ?
H36A C36 H36B 107.6 . . ?
C46 N41 C42 120.5(4) . . ?
C46 N41 Fe1 123.6(3) . . ?
C42 N41 Fe1 115.0(3) . . ?
N41 C42 C43 120.1(4) . . ?
N41 C42 C22 115.5(4) . . ?
C43 C42 C22 124.3(5) . . ?
C44 C43 C42 119.9(5) . . ?
C44 C43 H43A 120.0 . . ?
C42 C43 H43A 120.0 . . ?
C43 C44 C45 119.3(4) . . ?
C43 C44 H44A 120.3 . . ?
C45 C44 H44A 120.3 . . ?
C46 C45 C44 119.1(4) . . ?
C46 C45 H45A 120.4 . . ?
C44 C45 H45A 120.4 . . ?
N41 C46 C45 120.8(4) . . ?
N41 C46 C36 114.3(4) . . ?
C45 C46 C36 124.9(4) . . ?
C1 N1 Fe1 166.7(6) . . ?
N1 C1 S1 178.9(6) . . ?
C2 N2 Fe1 178.2(4) . . ?
N2 C2 S2 178.1(4) . . ?
N2A Fe1A N1A 173.8(16) . . ?
C1A N1A Fe1A 156(3) . . ?
N1A C1A S1A 164.3 . . ?
C2A N2A Fe1A 176(2) . . ?
N2A C2A S2A 165.2 . . ?

loop_
_geom_bond_atom_site_label_1
_geom_bond_atom_site_label_2
_geom_bond_distance
_geom_bond_site_symmetry_2
_geom_bond_publ_flag
Fe1 N1 2.115(5) . ?
Fe1 N11 2.124(4) . ?
Fe1 N31 2.128(4) . ?
Fe1 N21 2.191(4) . ?
Fe1 N41 2.205(4) . ?
Fe1 N2 2.208(4) . ?
N11 N12 1.327(5) . ?
N11 C15 1.396(6) . ?
N12 C13 1.337(6) . ?
N12 C16 1.476(6) . ?
C13 C14 1.363(7) . ?
C13 H13A 0.9500 . ?
C14 C15 1.353(7) . ?
C14 H14A 0.9500 . ?
C15 H15A 0.9500 . ?
C16 C26 1.502(6) . ?
C16 H16A 0.9900 . ?
C16 H16B 0.9900 . ?
N21 C26 1.327(5) . ?
N21 C22 1.365(6) . ?
C22 C23 1.390(6) . ?
C22 C42 1.468(6) . ?
C23 C24 1.369(7) . ?
C23 H23A 0.9500 . ?
C24 C25 1.393(7) . ?
C24 H24A 0.9500 . ?
C25 C26 1.409(6) . ?
C25 H25A 0.9500 . ?
N31 N32 1.344(5) . ?
N31 C35 1.412(6) . ?
N32 C33 1.349(6) . ?
N32 C36 1.484(6) . ?
C33 C34 1.381(7) . ?
C33 H33A 0.9500 . ?
C34 C35 1.346(7) . ?
C34 H34A 0.9500 . ?
C35 H35A 0.9500 . ?
C36 C46 1.519(6) . ?
C36 H36A 0.9900 . ?
C36 H36B 0.9900 . ?
N41 C46 1.334(5) . ?
N41 C42 1.357(6) . ?
C42 C43 1.382(6) . ?
C43 C44 1.356(6) . ?
C43 H43A 0.9500 . ?
C44 C45 1.393(6) . ?
C44 H44A 0.9500 . ?
C45 C46 1.377(6) . ?
C45 H45A 0.9500 . ?
N1 C1 1.163(8) . ?
C1 S1 1.643(8) . ?
N2 C2 1.142(6) . ?
C2 S2 1.654(5) . ?
Fe1A N2A 2.086(16) . ?
Fe1A N1A 2.17(3) . ?
N1A C1A 1.1548 . ?
C1A S1A 1.6828 . ?
N2A C2A 1.1443 . ?
C2A S2A 1.6756 . ?
